data_7710074
loop_
_publ_author_name
'Sahoo, Sipra Sucharita'
'Sahoo, Sameeta'
'Panda, Pradeepta K.'

_publ_section_title
;
 Monothia [22]pentaphyrin(2.0.1.1.0): a core-modified isomer of sapphyrin
;
_journal_name_full 'Dalton Transactions'
_journal_paper_doi 10.1039/D2DT00698G
_journal_year 2022
_chemical_formula_moiety 'C38 H28 N4 S'
_chemical_formula_sum 'C38 H28 N4 S'
_chemical_formula_weight 572.2
_space_group_crystal_system monoclinic
_space_group_IT_number 15
_space_group_name_Hall '-I 2ya'
_space_group_name_H-M_alt 'I 1 2/a 1'
_atom_sites_solution_hydrogens mixed
_audit_creation_method SHELXL-2014/7
_audit_update_record
;
2022-03-28 deposited with the CCDC.	2022-03-29 downloaded from the CCDC.
;
_cell_angle_alpha 90
_cell_angle_beta 91.562(2)
_cell_angle_gamma 90
_cell_formula_units_Z 8
_cell_length_a 12.4940(3)
_cell_length_b 22.0708(8)
_cell_length_c 20.4806(8)
_cell_measurement_reflns_used 6994
_cell_measurement_temperature 109(2)
_cell_measurement_theta_max 25.9990
_cell_measurement_theta_min 2.6300
_cell_volume 5645.5(3)
_computing_cell_refinement 'CrysAlisPro 1.171.40.35a (Rigaku OD, 2018)'
_computing_data_collection 'CrysAlisPro 1.171.40.35a (Rigaku OD, 2018)'
_computing_data_reduction 'CrysAlisPro 1.171.40.35a (Rigaku OD, 2018)'
_computing_structure_refinement 'SHELXL-2014/7 (Sheldrick, 2014)'
_computing_structure_solution 'CrysAlisPro 1.171.40.35a (Rigaku OD, 2018)'
_diffrn_ambient_temperature 109(2)
_diffrn_measured_fraction_theta_full 0.986
_diffrn_measured_fraction_theta_max 0.986
_diffrn_measurement_device_type 'XtaLAB Synergy, Single source at offset/far, HyPix3000'
_diffrn_measurement_method '\w scans'
_diffrn_radiation_type MoK\a
_diffrn_radiation_wavelength 0.71073
_diffrn_reflns_av_R_equivalents 0.1331
_diffrn_reflns_av_unetI/netI 0.1267
_diffrn_reflns_Laue_measured_fraction_full 0.986
_diffrn_reflns_Laue_measured_fraction_max 0.986
_diffrn_reflns_limit_h_max 15
_diffrn_reflns_limit_h_min -15
_diffrn_reflns_limit_k_max 27
_diffrn_reflns_limit_k_min -27
_diffrn_reflns_limit_l_max 25
_diffrn_reflns_limit_l_min -24
_diffrn_reflns_number 24633
_diffrn_reflns_point_group_measured_fraction_full 0.986
_diffrn_reflns_point_group_measured_fraction_max 0.986
_diffrn_reflns_theta_full 25.242
_diffrn_reflns_theta_max 25.999
_diffrn_reflns_theta_min 1.874
_exptl_absorpt_coefficient_mu 0.151
_exptl_crystal_colour blue
_exptl_crystal_density_diffrn 1.348
_exptl_crystal_description block
_exptl_crystal_F_000 3150
_exptl_crystal_size_max 0.14
_exptl_crystal_size_mid 0.12
_exptl_crystal_size_min 0.08
_refine_diff_density_max 0.663
_refine_diff_density_min -0.802
_refine_diff_density_rms 0.086
_refine_ls_extinction_method none
_refine_ls_goodness_of_fit_ref 1.017
_refine_ls_hydrogen_treatment mixed
_refine_ls_matrix_type full
_refine_ls_number_parameters 398
_refine_ls_number_reflns 5472
_refine_ls_number_restraints 12
_refine_ls_restrained_S_all 1.016
_refine_ls_R_factor_all 0.1337
_refine_ls_R_factor_gt 0.0723
_refine_ls_shift/su_max 0.001
_refine_ls_shift/su_mean 0.000
_refine_ls_structure_factor_coef Fsqd
_refine_ls_weighting_details 'w=1/[\s^2^(Fo^2^)+(0.0967P)^2^+0.8008P] where P=(Fo^2^+2Fc^2^)/3'
_refine_ls_weighting_scheme calc
_refine_ls_wR_factor_gt 0.1720
_refine_ls_wR_factor_ref 0.2162
_reflns_Friedel_coverage 0.000
_reflns_number_gt 3144
_reflns_number_total 5472
_reflns_threshold_expression 'I > 2\s(I)'
_cod_data_source_file d2dt00698g3.cif
_cod_data_source_block sapphycene
_cod_original_sg_symbol_H-M 'I 2/a'
_cod_database_code 7710074
_shelx_shelxl_version_number 2014/7
_shelx_space_group_comment
;
The symmetry employed for this shelxl refinement is uniquely defined
by the following loop, which should always be used as a source of
symmetry information in preference to the above space-group names.
They are only intended as comments.
;
_shelx_estimated_absorpt_t_min 0.956
_shelx_estimated_absorpt_t_max 0.963

loop_
_space_group_symop_operation_xyz
'x, y, z'
'-x+1/2, y, -z'
'x+1/2, y+1/2, z+1/2'
'-x+1, y+1/2, -z+1/2'
'-x, -y, -z'
'x-1/2, -y, z'
'-x+1/2, -y+1/2, -z+1/2'
'x, -y+1/2, z+1/2'

loop_
_atom_site_label
_atom_site_type_symbol
_atom_site_fract_x
_atom_site_fract_y
_atom_site_fract_z
_atom_site_U_iso_or_equiv
_atom_site_adp_type
_atom_site_occupancy
_atom_site_site_symmetry_order
_atom_site_calc_flag
_atom_site_refinement_flags_posn
_atom_site_refinement_flags_adp
_atom_site_refinement_flags_occupancy
_atom_site_disorder_assembly
_atom_site_disorder_group
C1 C 0.8008(2) 0.55756(16) 0.59239(18) 0.0279(9) Uani 1 1 d . . . . .
C2 C 0.8706(2) 0.54219(17) 0.53894(18) 0.0312(9) Uani 1 1 d . . . . .
H2 H 0.8879 0.5034 0.5249 0.037 Uiso 1 1 calc R U . . .
C3 C 0.9051(2) 0.59427(16) 0.51407(18) 0.0321(9) Uani 1 1 d . . . . .
H3 H 0.9504 0.5988 0.4792 0.039 Uiso 1 1 calc R U . . .
C4 C 0.8581(2) 0.64246(17) 0.55196(18) 0.0311(9) Uani 1 1 d . . . . .
C5 C 0.8741(2) 0.70457(17) 0.53731(19) 0.0322(9) Uani 1 1 d . . . . .
C6 C 0.9354(2) 0.72539(18) 0.4853(2) 0.0398(10) Uani 1 1 d . . . . .
H6 H 0.9709 0.7012 0.4556 0.048 Uiso 1 1 calc R U . . .
C7 C 0.9337(2) 0.78682(18) 0.4858(2) 0.0409(11) Uani 1 1 d . . . . .
H7 H 0.9673 0.8121 0.4563 0.049 Uiso 1 1 calc R U . . .
C8 C 0.8723(2) 0.80547(17) 0.5387(2) 0.0345(10) Uani 1 1 d . . . . .
C9 C 0.8557(2) 0.86736(18) 0.5529(2) 0.0403(10) Uani 1 1 d . . . . .
H9 H 0.8906 0.8931 0.5246 0.048 Uiso 1 1 calc R U . . .
C10 C 0.8001(2) 0.89770(18) 0.5989(2) 0.0386(10) Uani 1 1 d . . . . .
H10 H 0.8083 0.9395 0.5956 0.046 Uiso 1 1 calc R U . . .
C11 C 0.7335(2) 0.88148(16) 0.6499(2) 0.0340(10) Uani 1 1 d . . . . .
C12 C 0.6860(2) 0.92688(18) 0.6900(2) 0.0377(10) Uani 1 1 d . . . . .
H12 H 0.6963 0.9685 0.6872 0.045 Uiso 1 1 calc R U . . .
C13 C 0.6238(2) 0.89771(17) 0.7322(2) 0.0357(10) Uani 1 1 d . . . . .
H13 H 0.5831 0.9153 0.7645 0.043 Uiso 1 1 calc R U . . .
C14 C 0.6320(2) 0.83449(17) 0.71826(19) 0.0331(9) Uani 1 1 d . . . . .
C15 C 0.5718(2) 0.79080(17) 0.75015(19) 0.0340(9) Uani 1 1 d . . . . .
C16 C 0.4932(2) 0.80057(17) 0.79728(19) 0.0376(10) Uani 1 1 d . . . . .
H16 H 0.4758 0.8378 0.8154 0.045 Uiso 1 1 calc R U . . .
C17 C 0.4475(2) 0.74708(16) 0.81159(19) 0.0355(9) Uani 1 1 d . . . . .
H17 H 0.3923 0.7414 0.8405 0.043 Uiso 1 1 calc R U . . .
C18 C 0.4980(2) 0.70062(17) 0.77487(19) 0.0317(9) Uani 1 1 d . . . . .
C19 C 0.4790(2) 0.63888(17) 0.77739(18) 0.0314(9) Uani 1 1 d . . . . .
C20 C 0.5388(2) 0.59418(17) 0.74553(19) 0.0309(9) Uani 1 1 d . . . . .
C21 C 0.5333(2) 0.53126(17) 0.75313(18) 0.0322(9) Uani 1 1 d . . . . .
H21 H 0.4878 0.5124 0.7820 0.039 Uiso 1 1 calc R U . . .
C22 C 0.6016(2) 0.49989(17) 0.71374(18) 0.0320(9) Uani 1 1 d . . . . .
H22 H 0.6068 0.4579 0.7142 0.038 Uiso 1 1 calc R U . . .
C23 C 0.6622(2) 0.53611(16) 0.67329(19) 0.0306(9) Uani 1 1 d . . . . .
C24 C 0.7390(2) 0.51757(16) 0.62768(18) 0.0295(9) Uani 1 1 d . . . . .
C25 C 0.3822(2) 0.61931(16) 0.81465(18) 0.0283(9) Uani 1 1 d . . . . .
C26 C 0.2803(2) 0.63487(17) 0.78967(19) 0.0362(9) Uani 1 1 d . . . . .
H26 H 0.2735 0.6562 0.7506 0.043 Uiso 1 1 calc R U . . .
C27 C 0.1898(2) 0.61858(16) 0.8229(2) 0.0367(10) Uani 1 1 d . . . . .
H27 H 0.1230 0.6299 0.8058 0.044 Uiso 1 1 calc R U . . .
C28 C 0.1955(2) 0.58621(17) 0.8803(2) 0.0349(9) Uani 1 1 d . . . . .
C29 C 0.2969(2) 0.57073(18) 0.9045(2) 0.0405(10) Uani 1 1 d . . . . .
H29 H 0.3033 0.5490 0.9433 0.049 Uiso 1 1 calc R U . . .
C30 C 0.3883(2) 0.58689(18) 0.87210(19) 0.0361(10) Uani 1 1 d . . . . .
H30 H 0.4550 0.5757 0.8894 0.043 Uiso 1 1 calc R U . . .
C31 C 0.0952(2) 0.57023(18) 0.9163(2) 0.0456(11) Uani 1 1 d . . . . .
H31A H 0.0906 0.5952 0.9545 0.068 Uiso 1 1 calc R U . . .
H31B H 0.0979 0.5284 0.9290 0.068 Uiso 1 1 calc R U . . .
H31C H 0.0336 0.5770 0.8882 0.068 Uiso 1 1 calc R U . . .
C32 C 0.7511(2) 0.45103(16) 0.61566(17) 0.0284(8) Uani 1 1 d . . . . .
C33 C 0.6657(2) 0.41533(17) 0.59336(18) 0.0321(9) Uani 1 1 d . . . . .
H33 H 0.5989 0.4330 0.5861 0.039 Uiso 1 1 calc R U . . .
C34 C 0.6786(2) 0.35428(17) 0.58191(18) 0.0335(9) Uani 1 1 d . . . . .
H34 H 0.6208 0.3318 0.5656 0.040 Uiso 1 1 calc R U . . .
C35 C 0.7759(2) 0.32576(17) 0.59419(18) 0.0328(9) Uani 1 1 d . . . . .
C36 C 0.8610(2) 0.36154(17) 0.61696(19) 0.0345(9) Uani 1 1 d . . . . .
H36 H 0.9271 0.3434 0.6256 0.041 Uiso 1 1 calc R U . . .
C37 C 0.8502(2) 0.42293(16) 0.62698(17) 0.0299(9) Uani 1 1 d . . . . .
H37 H 0.9089 0.4457 0.6413 0.036 Uiso 1 1 calc R U . . .
C38 C 0.7912(3) 0.25885(17) 0.5844(2) 0.0457(11) Uani 1 1 d . . . . .
H38A H 0.7242 0.2408 0.5711 0.069 Uiso 1 1 calc R U . . .
H38B H 0.8162 0.2408 0.6247 0.069 Uiso 1 1 calc R U . . .
H38C H 0.8429 0.2522 0.5514 0.069 Uiso 1 1 calc R U . . .
N1 N 0.5728(2) 0.73020(15) 0.73739(17) 0.0357(8) Uani 1 1 d . U . . .
N2 N 0.70050(18) 0.82484(13) 0.66804(15) 0.0322(8) Uani 1 1 d . . . . .
N3 N 0.8356(2) 0.75437(14) 0.56893(17) 0.0309(8) Uani 1 1 d . U . . .
N4 N 0.79614(19) 0.61992(13) 0.59851(15) 0.0311(8) Uani 1 1 d . . . . .
S1 S 0.63219(6) 0.61197(4) 0.68690(5) 0.0304(3) Uani 1 1 d . . . . .
H1' H 0.615(3) 0.7138(17) 0.7170(19) 0.042(9) Uiso 1 1 d . U . . .
H3' H 0.798(3) 0.7579(18) 0.604(2) 0.053(9) Uiso 1 1 d . U . . .

loop_
_atom_site_aniso_label
_atom_site_aniso_U_11
_atom_site_aniso_U_22
_atom_site_aniso_U_33
_atom_site_aniso_U_23
_atom_site_aniso_U_13
_atom_site_aniso_U_12
C1 0.0212(15) 0.026(2) 0.037(2) -0.0015(18) 0.0031(13) 0.0022(14)
C2 0.0203(15) 0.035(2) 0.039(2) -0.0004(19) 0.0079(13) 0.0017(15)
C3 0.0234(16) 0.035(2) 0.039(2) 0.0018(19) 0.0093(14) -0.0001(16)
C4 0.0214(15) 0.032(2) 0.040(3) 0.0049(19) 0.0032(14) 0.0018(15)
C5 0.0176(15) 0.034(2) 0.045(3) 0.003(2) 0.0067(13) 0.0013(14)
C6 0.0271(17) 0.038(3) 0.055(3) 0.000(2) 0.0169(16) -0.0003(17)
C7 0.0297(17) 0.036(3) 0.058(3) 0.007(2) 0.0150(16) -0.0073(17)
C8 0.0191(15) 0.030(2) 0.055(3) 0.002(2) 0.0062(14) -0.0051(15)
C9 0.0279(17) 0.039(3) 0.055(3) 0.002(2) 0.0106(16) -0.0023(17)
C10 0.0282(17) 0.032(2) 0.055(3) 0.005(2) 0.0017(16) -0.0031(16)
C11 0.0224(16) 0.028(2) 0.052(3) 0.006(2) 0.0005(15) -0.0023(15)
C12 0.0280(17) 0.028(2) 0.057(3) 0.003(2) 0.0013(16) -0.0002(16)
C13 0.0264(17) 0.033(2) 0.048(3) -0.004(2) 0.0024(15) 0.0088(16)
C14 0.0234(16) 0.031(2) 0.045(3) 0.002(2) 0.0026(14) 0.0029(15)
C15 0.0253(16) 0.029(2) 0.049(3) -0.0012(19) 0.0066(15) 0.0043(15)
C16 0.0320(17) 0.030(2) 0.051(3) -0.001(2) 0.0114(16) 0.0034(16)
C17 0.0288(17) 0.035(2) 0.044(3) -0.001(2) 0.0107(15) 0.0007(16)
C18 0.0245(16) 0.030(2) 0.041(2) 0.0044(19) 0.0081(14) -0.0008(15)
C19 0.0245(16) 0.035(2) 0.035(2) 0.0014(19) 0.0062(13) 0.0004(15)
C20 0.0218(15) 0.029(2) 0.042(3) 0.0008(19) 0.0068(14) -0.0007(15)
C21 0.0268(16) 0.036(2) 0.035(2) 0.0044(19) 0.0081(14) -0.0030(16)
C22 0.0247(16) 0.029(2) 0.042(3) -0.0010(19) 0.0042(14) 0.0018(15)
C23 0.0205(15) 0.027(2) 0.044(3) -0.0014(19) 0.0014(14) -0.0006(14)
C24 0.0198(15) 0.031(2) 0.037(2) -0.0011(18) 0.0000(13) -0.0003(14)
C25 0.0272(16) 0.028(2) 0.030(2) -0.0031(17) 0.0043(13) -0.0015(14)
C26 0.0320(17) 0.037(2) 0.040(3) -0.001(2) 0.0063(15) -0.0011(16)
C27 0.0253(16) 0.038(3) 0.047(3) -0.009(2) 0.0058(15) -0.0011(15)
C28 0.0313(17) 0.031(2) 0.043(3) -0.008(2) 0.0117(15) -0.0027(16)
C29 0.0377(19) 0.046(3) 0.038(3) 0.000(2) 0.0060(16) -0.0039(18)
C30 0.0289(17) 0.043(3) 0.036(3) -0.006(2) 0.0031(15) -0.0020(16)
C31 0.0381(19) 0.041(3) 0.059(3) -0.002(2) 0.0197(18) -0.0011(18)
C32 0.0286(16) 0.025(2) 0.032(2) 0.0034(17) 0.0100(13) 0.0003(15)
C33 0.0222(16) 0.037(2) 0.038(2) 0.0010(19) 0.0073(14) 0.0002(15)
C34 0.0280(16) 0.033(2) 0.040(2) -0.0014(19) 0.0097(14) -0.0043(16)
C35 0.0326(17) 0.029(2) 0.037(2) -0.0015(18) 0.0145(14) -0.0005(16)
C36 0.0266(16) 0.031(2) 0.046(3) 0.001(2) 0.0076(15) 0.0046(16)
C37 0.0248(16) 0.033(2) 0.032(2) 0.0021(18) 0.0026(13) 0.0004(15)
C38 0.041(2) 0.036(3) 0.061(3) -0.001(2) 0.0208(18) 0.0006(17)
N1 0.0273(15) 0.030(2) 0.051(2) -0.0009(17) 0.0125(13) 0.0047(14)
N2 0.0213(13) 0.0307(19) 0.045(2) 0.0011(16) 0.0032(11) -0.0019(13)
N3 0.0212(13) 0.0309(19) 0.041(2) 0.0027(16) 0.0054(12) -0.0014(13)
N4 0.0251(14) 0.031(2) 0.037(2) 0.0024(15) 0.0075(12) -0.0004(12)
S1 0.0245(4) 0.0259(6) 0.0411(6) 0.0009(5) 0.0095(3) 0.0007(3)

loop_
_atom_type_symbol
_atom_type_description
_atom_type_scat_dispersion_real
_atom_type_scat_dispersion_imag
_atom_type_scat_source
C C 0.0033 0.0016 'International Tables Vol C Tables 4.2.6.8 and 6.1.1.4'
H H 0.0000 0.0000 'International Tables Vol C Tables 4.2.6.8 and 6.1.1.4'
N N 0.0061 0.0033 'International Tables Vol C Tables 4.2.6.8 and 6.1.1.4'
S S 0.1246 0.1234 'International Tables Vol C Tables 4.2.6.8 and 6.1.1.4'

loop_
_geom_angle_atom_site_label_1
_geom_angle_atom_site_label_2
_geom_angle_atom_site_label_3
_geom_angle
_geom_angle_site_symmetry_1
_geom_angle_site_symmetry_3
_geom_angle_publ_flag
N4 C1 C24 124.0(3) . . ?
N4 C1 C2 109.1(3) . . ?
C24 C1 C2 126.5(3) . . ?
C3 C2 C1 107.0(3) . . ?
C3 C2 H2 126.5 . . ?
C1 C2 H2 126.5 . . ?
C2 C3 C4 106.8(3) . . ?
C2 C3 H3 126.6 . . ?
C4 C3 H3 126.6 . . ?
N4 C4 C5 126.6(3) . . ?
N4 C4 C3 111.0(3) . . ?
C5 C4 C3 122.3(3) . . ?
N3 C5 C6 107.6(3) . . ?
N3 C5 C4 128.5(3) . . ?
C6 C5 C4 124.0(4) . . ?
C7 C6 C5 108.2(3) . . ?
C7 C6 H6 125.9 . . ?
C5 C6 H6 125.9 . . ?
C6 C7 C8 107.9(3) . . ?
C6 C7 H7 126.1 . . ?
C8 C7 H7 126.1 . . ?
N3 C8 C7 107.7(3) . . ?
N3 C8 C9 130.5(4) . . ?
C7 C8 C9 121.9(4) . . ?
C10 C9 C8 134.3(4) . . ?
C10 C9 H9 112.8 . . ?
C8 C9 H9 112.8 . . ?
C9 C10 C11 135.7(4) . . ?
C9 C10 H10 112.2 . . ?
C11 C10 H10 112.2 . . ?
N2 C11 C10 128.6(4) . . ?
N2 C11 C12 110.5(3) . . ?
C10 C11 C12 120.8(4) . . ?
C13 C12 C11 106.8(3) . . ?
C13 C12 H12 126.6 . . ?
C11 C12 H12 126.6 . . ?
C12 C13 C14 107.1(3) . . ?
C12 C13 H13 126.5 . . ?
C14 C13 H13 126.5 . . ?
N2 C14 C15 126.7(3) . . ?
N2 C14 C13 110.6(3) . . ?
C15 C14 C13 122.6(3) . . ?
N1 C15 C14 125.5(3) . . ?
N1 C15 C16 106.9(3) . . ?
C14 C15 C16 127.4(3) . . ?
C17 C16 C15 108.8(3) . . ?
C17 C16 H16 125.6 . . ?
C15 C16 H16 125.6 . . ?
C16 C17 C18 108.6(3) . . ?
C16 C17 H17 125.7 . . ?
C18 C17 H17 125.7 . . ?
C19 C18 N1 127.0(3) . . ?
C19 C18 C17 127.4(3) . . ?
N1 C18 C17 105.5(3) . . ?
C18 C19 C20 125.3(3) . . ?
C18 C19 C25 116.2(3) . . ?
C20 C19 C25 118.4(3) . . ?
C21 C20 C19 128.0(3) . . ?
C21 C20 S1 109.7(3) . . ?
C19 C20 S1 122.4(3) . . ?
C22 C21 C20 113.6(3) . . ?
C22 C21 H21 123.2 . . ?
C20 C21 H21 123.2 . . ?
C21 C22 C23 114.6(3) . . ?
C21 C22 H22 122.7 . . ?
C23 C22 H22 122.7 . . ?
C22 C23 C24 128.0(3) . . ?
C22 C23 S1 109.5(3) . . ?
C24 C23 S1 122.4(3) . . ?
C1 C24 C23 123.7(3) . . ?
C1 C24 C32 118.5(3) . . ?
C23 C24 C32 117.7(3) . . ?
C30 C25 C26 117.9(3) . . ?
C30 C25 C19 123.6(3) . . ?
C26 C25 C19 118.5(3) . . ?
C27 C26 C25 120.2(4) . . ?
C27 C26 H26 119.9 . . ?
C25 C26 H26 119.9 . . ?
C28 C27 C26 122.1(3) . . ?
C28 C27 H27 118.9 . . ?
C26 C27 H27 118.9 . . ?
C27 C28 C29 117.2(3) . . ?
C27 C28 C31 120.9(3) . . ?
C29 C28 C31 121.8(4) . . ?
C30 C29 C28 121.5(4) . . ?
C30 C29 H29 119.3 . . ?
C28 C29 H29 119.3 . . ?
C25 C30 C29 121.1(3) . . ?
C25 C30 H30 119.5 . . ?
C29 C30 H30 119.5 . . ?
C28 C31 H31A 109.5 . . ?
C28 C31 H31B 109.5 . . ?
H31A C31 H31B 109.5 . . ?
C28 C31 H31C 109.5 . . ?
H31A C31 H31C 109.5 . . ?
H31B C31 H31C 109.5 . . ?
C33 C32 C37 118.0(3) . . ?
C33 C32 C24 121.9(3) . . ?
C37 C32 C24 120.1(3) . . ?
C34 C33 C32 121.1(3) . . ?
C34 C33 H33 119.4 . . ?
C32 C33 H33 119.4 . . ?
C33 C34 C35 121.2(3) . . ?
C33 C34 H34 119.4 . . ?
C35 C34 H34 119.4 . . ?
C34 C35 C36 117.4(3) . . ?
C34 C35 C38 122.4(3) . . ?
C36 C35 C38 120.2(3) . . ?
C37 C36 C35 122.0(3) . . ?
C37 C36 H36 119.0 . . ?
C35 C36 H36 119.0 . . ?
C36 C37 C32 120.1(3) . . ?
C36 C37 H37 119.9 . . ?
C32 C37 H37 119.9 . . ?
C35 C38 H38A 109.5 . . ?
C35 C38 H38B 109.5 . . ?
H38A C38 H38B 109.5 . . ?
C35 C38 H38C 109.5 . . ?
H38A C38 H38C 109.5 . . ?
H38B C38 H38C 109.5 . . ?
C15 N1 C18 110.2(3) . . ?
C15 N1 H1' 125(3) . . ?
C18 N1 H1' 124(3) . . ?
C11 N2 C14 105.0(3) . . ?
C5 N3 C8 108.7(3) . . ?
C5 N3 H3' 132(3) . . ?
C8 N3 H3' 120(3) . . ?
C4 N4 C1 106.2(3) . . ?
C23 S1 C20 92.58(17) . . ?

loop_
_geom_bond_atom_site_label_1
_geom_bond_atom_site_label_2
_geom_bond_distance
_geom_bond_site_symmetry_2
_geom_bond_publ_flag
C1 N4 1.383(4) . ?
C1 C24 1.389(5) . ?
C1 C2 1.458(4) . ?
C2 C3 1.333(5) . ?
C2 H2 0.9300 . ?
C3 C4 1.450(5) . ?
C3 H3 0.9300 . ?
C4 N4 1.340(4) . ?
C4 C5 1.418(5) . ?
C5 N3 1.370(4) . ?
C5 C6 1.407(5) . ?
C6 C7 1.356(5) . ?
C6 H6 0.9300 . ?
C7 C8 1.407(5) . ?
C7 H7 0.9300 . ?
C8 N3 1.372(4) . ?
C8 C9 1.413(5) . ?
C9 C10 1.362(5) . ?
C9 H9 0.9300 . ?
C10 C11 1.400(5) . ?
C10 H10 0.9300 . ?
C11 N2 1.370(4) . ?
C11 C12 1.433(5) . ?
C12 C13 1.343(5) . ?
C12 H12 0.9300 . ?
C13 C14 1.429(5) . ?
C13 H13 0.9300 . ?
C14 N2 1.372(4) . ?
C14 C15 1.396(5) . ?
C15 N1 1.363(5) . ?
C15 C16 1.412(5) . ?
C16 C17 1.347(5) . ?
C16 H16 0.9300 . ?
C17 C18 1.429(5) . ?
C17 H17 0.9300 . ?
C18 C19 1.385(5) . ?
C18 N1 1.388(4) . ?
C19 C20 1.409(5) . ?
C19 C25 1.510(4) . ?
C20 C21 1.399(5) . ?
C20 S1 1.742(3) . ?
C21 C22 1.377(5) . ?
C21 H21 0.9300 . ?
C22 C23 1.390(5) . ?
C22 H22 0.9300 . ?
C23 C24 1.417(5) . ?
C23 S1 1.740(4) . ?
C24 C32 1.497(5) . ?
C25 C30 1.377(5) . ?
C25 C26 1.402(4) . ?
C26 C27 1.382(4) . ?
C26 H26 0.9300 . ?
C27 C28 1.376(5) . ?
C27 H27 0.9300 . ?
C28 C29 1.390(5) . ?
C28 C31 1.512(4) . ?
C29 C30 1.383(4) . ?
C29 H29 0.9300 . ?
C30 H30 0.9300 . ?
C31 H31A 0.9600 . ?
C31 H31B 0.9600 . ?
C31 H31C 0.9600 . ?
C32 C33 1.393(4) . ?
C32 C37 1.398(4) . ?
C33 C34 1.378(5) . ?
C33 H33 0.9300 . ?
C34 C35 1.387(4) . ?
C34 H34 0.9300 . ?
C35 C36 1.394(4) . ?
C35 C38 1.503(5) . ?
C36 C37 1.377(5) . ?
C36 H36 0.9300 . ?
C37 H37 0.9300 . ?
C38 H38A 0.9600 . ?
C38 H38B 0.9600 . ?
C38 H38C 0.9600 . ?
N1 H1' 0.77(4) . ?
N3 H3' 0.88(4) . ?

loop_
_geom_hbond_atom_site_label_D
_geom_hbond_atom_site_label_H
_geom_hbond_atom_site_label_A
_geom_hbond_distance_DH
_geom_hbond_distance_HA
_geom_hbond_distance_DA
_geom_hbond_angle_DHA
_geom_hbond_site_symmetry_A
N3 H3' N2 0.88(4) 2.33(4) 3.095(4) 145(3) .
N1 H1' S1 0.77(4) 2.34(4) 2.910(3) 132(3) .
N3 H3' N2 0.88(4) 2.33(4) 3.095(4) 145(3) .
N1 H1' S1 0.77(4) 2.34(4) 2.910(3) 132(3) .

loop_
_geom_torsion_atom_site_label_1
_geom_torsion_atom_site_label_2
_geom_torsion_atom_site_label_3
_geom_torsion_atom_site_label_4
_geom_torsion
_geom_torsion_site_symmetry_1
_geom_torsion_site_symmetry_2
_geom_torsion_site_symmetry_3
_geom_torsion_site_symmetry_4
_geom_torsion_publ_flag
N4 C1 C2 C3 -0.5(4) . . . . ?
C24 C1 C2 C3 173.0(3) . . . . ?
C1 C2 C3 C4 0.5(4) . . . . ?
C2 C3 C4 N4 -0.4(4) . . . . ?
C2 C3 C4 C5 -177.4(3) . . . . ?
N4 C4 C5 N3 4.0(6) . . . . ?
C3 C4 C5 N3 -179.5(3) . . . . ?
N4 C4 C5 C6 -176.1(3) . . . . ?
C3 C4 C5 C6 0.4(5) . . . . ?
N3 C5 C6 C7 0.1(4) . . . . ?
C4 C5 C6 C7 -179.8(3) . . . . ?
C5 C6 C7 C8 0.6(4) . . . . ?
C6 C7 C8 N3 -1.1(4) . . . . ?
C6 C7 C8 C9 179.5(3) . . . . ?
N3 C8 C9 C10 -0.5(7) . . . . ?
C7 C8 C9 C10 178.7(4) . . . . ?
C8 C9 C10 C11 -2.4(8) . . . . ?
C9 C10 C11 N2 -2.3(7) . . . . ?
C9 C10 C11 C12 -179.6(4) . . . . ?
N2 C11 C12 C13 -0.3(4) . . . . ?
C10 C11 C12 C13 177.5(3) . . . . ?
C11 C12 C13 C14 -0.4(4) . . . . ?
C12 C13 C14 N2 0.9(4) . . . . ?
C12 C13 C14 C15 -175.6(3) . . . . ?
N2 C14 C15 N1 1.4(6) . . . . ?
C13 C14 C15 N1 177.3(3) . . . . ?
N2 C14 C15 C16 -173.1(3) . . . . ?
C13 C14 C15 C16 2.8(6) . . . . ?
N1 C15 C16 C17 -0.8(4) . . . . ?
C14 C15 C16 C17 174.6(4) . . . . ?
C15 C16 C17 C18 1.5(4) . . . . ?
C16 C17 C18 C19 176.6(3) . . . . ?
C16 C17 C18 N1 -1.7(4) . . . . ?
N1 C18 C19 C20 5.2(6) . . . . ?
C17 C18 C19 C20 -172.7(3) . . . . ?
N1 C18 C19 C25 -171.3(3) . . . . ?
C17 C18 C19 C25 10.7(5) . . . . ?
C18 C19 C20 C21 170.4(3) . . . . ?
C25 C19 C20 C21 -13.1(5) . . . . ?
C18 C19 C20 S1 -11.2(5) . . . . ?
C25 C19 C20 S1 165.3(3) . . . . ?
C19 C20 C21 C22 178.9(3) . . . . ?
S1 C20 C21 C22 0.4(4) . . . . ?
C20 C21 C22 C23 -0.8(4) . . . . ?
C21 C22 C23 C24 180.0(3) . . . . ?
C21 C22 C23 S1 0.8(4) . . . . ?
N4 C1 C24 C23 1.2(5) . . . . ?
C2 C1 C24 C23 -171.4(3) . . . . ?
N4 C1 C24 C32 179.3(3) . . . . ?
C2 C1 C24 C32 6.6(5) . . . . ?
C22 C23 C24 C1 -175.6(3) . . . . ?
S1 C23 C24 C1 3.5(5) . . . . ?
C22 C23 C24 C32 6.4(5) . . . . ?
S1 C23 C24 C32 -174.6(2) . . . . ?
C18 C19 C25 C30 -113.1(4) . . . . ?
C20 C19 C25 C30 70.1(5) . . . . ?
C18 C19 C25 C26 66.9(5) . . . . ?
C20 C19 C25 C26 -110.0(4) . . . . ?
C30 C25 C26 C27 0.9(5) . . . . ?
C19 C25 C26 C27 -179.0(3) . . . . ?
C25 C26 C27 C28 -1.0(6) . . . . ?
C26 C27 C28 C29 0.6(6) . . . . ?
C26 C27 C28 C31 178.6(3) . . . . ?
C27 C28 C29 C30 -0.3(6) . . . . ?
C31 C28 C29 C30 -178.3(4) . . . . ?
C26 C25 C30 C29 -0.6(6) . . . . ?
C19 C25 C30 C29 179.3(3) . . . . ?
C28 C29 C30 C25 0.3(6) . . . . ?
C1 C24 C32 C33 -119.6(4) . . . . ?
C23 C24 C32 C33 58.6(5) . . . . ?
C1 C24 C32 C37 60.6(5) . . . . ?
C23 C24 C32 C37 -121.3(3) . . . . ?
C37 C32 C33 C34 -0.8(5) . . . . ?
C24 C32 C33 C34 179.3(3) . . . . ?
C32 C33 C34 C35 2.1(6) . . . . ?
C33 C34 C35 C36 -1.6(5) . . . . ?
C33 C34 C35 C38 177.8(4) . . . . ?
C34 C35 C36 C37 -0.1(5) . . . . ?
C38 C35 C36 C37 -179.5(3) . . . . ?
C35 C36 C37 C32 1.4(5) . . . . ?
C33 C32 C37 C36 -0.9(5) . . . . ?
C24 C32 C37 C36 178.9(3) . . . . ?
C14 C15 N1 C18 -175.8(3) . . . . ?
C16 C15 N1 C18 -0.3(4) . . . . ?
C19 C18 N1 C15 -177.1(3) . . . . ?
C17 C18 N1 C15 1.2(4) . . . . ?
C10 C11 N2 C14 -176.8(3) . . . . ?
C12 C11 N2 C14 0.8(4) . . . . ?
C15 C14 N2 C11 175.3(3) . . . . ?
C13 C14 N2 C11 -1.0(4) . . . . ?
C6 C5 N3 C8 -0.8(4) . . . . ?
C4 C5 N3 C8 179.1(3) . . . . ?
C7 C8 N3 C5 1.2(4) . . . . ?
C9 C8 N3 C5 -179.5(3) . . . . ?
C5 C4 N4 C1 176.9(3) . . . . ?
C3 C4 N4 C1 0.0(4) . . . . ?
C24 C1 N4 C4 -173.4(3) . . . . ?
C2 C1 N4 C4 0.3(3) . . . . ?
C22 C23 S1 C20 -0.5(3) . . . . ?
C24 C23 S1 C20 -179.7(3) . . . . ?
C21 C20 S1 C23 0.1(3) . . . . ?
C19 C20 S1 C23 -178.6(3) . . . . ?
